data_4073110
loop_
_publ_author_name
'Elhamzaoui, Hicham'
'Jousseaume, Bernard'
'Toupance, Thierry'
'Allouchi, Hassan'

_publ_section_title
;
 \a,\w-Bis(trialkynyltin) Compounds with a Linear or Cross-Shaped Spacer
;
_journal_issue 16
_journal_name_full Organometallics
_journal_page_first 3908
_journal_paper_doi 10.1021/om070078p
_journal_volume 26
_journal_year 2007
_chemical_formula_sum 'C29 H51 O Sn'
_chemical_formula_weight 534.39
_chemical_name_systematic
;
 ?
;
_space_group_IT_number 2
_symmetry_cell_setting triclinic
_symmetry_Int_Tables_number 2
_symmetry_space_group_name_Hall '-P 1'
_symmetry_space_group_name_H-M 'P -1'
_atom_sites_solution_hydrogens geom
_atom_sites_solution_primary direct
_atom_sites_solution_secondary difmap
_audit_creation_method SHELXL-97
_cell_angle_alpha 77.07
_cell_angle_beta 71.12
_cell_angle_gamma 87.88
_cell_formula_units_Z 2
_cell_length_a 10.696
_cell_length_b 11.584
_cell_length_c 12.637
_cell_measurement_temperature 240(2)
_cell_volume 1442.885
_computing_cell_refinement
;
CrysAlis RED, Oxford Diffraction Ltd.,
Version 1.171.27p5 beta (release 01-04-2005 CrysAlis171 .NET)
(compiled Apr  1 2005,17:53:34)
;
_computing_data_collection
;
CrysAlis CCD, Oxford Diffraction Ltd.,
Version 1.171.27p5 beta (release 01-04-2005 CrysAlis171 .NET)
(compiled Apr  1 2005,17:53:34)
;
_computing_data_reduction
;
CrysAlis RED, Oxford Diffraction Ltd.,
Version 1.171.27p5 beta (release 01-04-2005 CrysAlis171 .NET)
(compiled Apr  1 2005,17:53:34)
;
_computing_molecular_graphics 'ORTEP-III (Burnett & Johnson,1996)'
_computing_publication_material 'SHELXL-97 (Sheldrick,1997)'
_computing_structure_refinement 'SHELXL-97 (Sheldrick, 1997)'
_computing_structure_solution 'SHELXS-97 (Sheldrick, 1997)'
_diffrn_ambient_temperature 240(2)
_diffrn_detector_area_resol_mean 8.3622
_diffrn_measured_fraction_theta_full 0.894
_diffrn_measured_fraction_theta_max 0.894
_diffrn_measurement_details
;
  1 omega  -54.00   60.75   0.7500    5.0000
omega____ theta____ kappa____ phi______ omega'___ theta'___ frames
    -       30.0000  -79.0000    0.0000    0.0000    0.0000 153

  2 omega  -54.00   60.75   0.7500    5.0000
omega____ theta____ kappa____ phi______ omega'___ theta'___ frames
    -       30.0000  -79.0000   90.0000    0.0000    0.0000 153

  3 omega  -54.00   60.75   0.7500    5.0000
omega____ theta____ kappa____ phi______ omega'___ theta'___ frames
    -       30.0000  -79.0000  180.0000    0.0000    0.0000 153

  4 omega  -54.00   60.75   0.7500    5.0000
omega____ theta____ kappa____ phi______ omega'___ theta'___ frames
    -       30.0000  -79.0000  270.0000    0.0000    0.0000 153

;
_diffrn_measurement_device_type 'xcalibur CCD'
_diffrn_measurement_method \w
_diffrn_radiation_monochromator graphite
_diffrn_radiation_source 'fine-focus sealed tube'
_diffrn_radiation_type MoK\a
_diffrn_radiation_wavelength 0.71073
_diffrn_reflns_av_R_equivalents 0.0371
_diffrn_reflns_av_sigmaI/netI 0.1365
_diffrn_reflns_limit_h_max 15
_diffrn_reflns_limit_h_min -13
_diffrn_reflns_limit_k_max 16
_diffrn_reflns_limit_k_min -17
_diffrn_reflns_limit_l_max 17
_diffrn_reflns_limit_l_min -18
_diffrn_reflns_number 14991
_diffrn_reflns_theta_full 31.75
_diffrn_reflns_theta_max 31.75
_diffrn_reflns_theta_min 3.42
_exptl_absorpt_coefficient_mu 0.902
_exptl_absorpt_correction_T_max 0.8545
_exptl_absorpt_correction_T_min 0.7736
_exptl_absorpt_correction_type empirical
_exptl_absorpt_process_details 'scale3 pack'
_exptl_crystal_colour colourless
_exptl_crystal_density_diffrn 1.230
_exptl_crystal_density_method 'not measured'
_exptl_crystal_description block
_exptl_crystal_F_000 566
_exptl_crystal_size_max 0.30
_exptl_crystal_size_mid 0.20
_exptl_crystal_size_min 0.18
_refine_diff_density_max 1.132
_refine_diff_density_min -0.420
_refine_diff_density_rms 0.069
_refine_ls_extinction_method none
_refine_ls_goodness_of_fit_ref 0.830
_refine_ls_hydrogen_treatment constr
_refine_ls_matrix_type full
_refine_ls_number_parameters 282
_refine_ls_number_reflns 8759
_refine_ls_number_restraints 1
_refine_ls_restrained_S_all 0.833
_refine_ls_R_factor_all 0.1494
_refine_ls_R_factor_gt 0.0485
_refine_ls_shift/su_max 2.606
_refine_ls_shift/su_mean 0.009
_refine_ls_structure_factor_coef Fsqd
_refine_ls_weighting_details 'calc w=1/[\s^2^(Fo^2^)+(0.0493P)^2^+0.0000P] where P=(Fo^2^+2Fc^2^)/3'
_refine_ls_weighting_scheme calc
_refine_ls_wR_factor_gt 0.1028
_refine_ls_wR_factor_ref 0.1250
_reflns_number_gt 3061
_reflns_number_total 8759
_reflns_threshold_expression >2sigma(I)
_cod_data_source_file om070078p-file001.cif
_cod_data_source_block 6CydiC8Ph_5
_cod_depositor_comments
;
The following automatic conversions were performed:

'_symmetry_cell_setting' value 'Triclinic' changed to 'triclinic'
according to /home/saulius/struct/CIF-dictionaries/cif_core.dic
dictionary named 'cif_core.dic' version 2.4.1 from 2010-06-29.

Automatic conversion script
Id: cif_fix_values 1715 2011-07-08 13:25:40Z adriana 
;
_cod_original_cell_volume 1442.9
_cod_original_sg_symbol_H-M P-1
_cod_database_code 4073110

loop_
_symmetry_equiv_pos_as_xyz
'x, y, z'
'-x, -y, -z'

loop_
_atom_site_label
_atom_site_type_symbol
_atom_site_fract_x
_atom_site_fract_y
_atom_site_fract_z
_atom_site_U_iso_or_equiv
_atom_site_adp_type
_atom_site_occupancy
_atom_site_symmetry_multiplicity
_atom_site_calc_flag
_atom_site_refinement_flags
Sn1 Sn 0.37749(3) 0.22812(2) 0.20338(3) 0.06604(15) Uani 1 1 d .
C1 C 0.5835(4) 0.4115(3) 0.0216(4) 0.0621(11) Uani 1 1 d .
H1 H 0.6421 0.3516 0.0344 0.074 Uiso 1 1 calc R
O2 O 0.2321(3) 0.4586(2) 0.1145(3) 0.0787(9) Uani 1 1 d .
C3 C 0.4483(4) 0.3923(3) 0.0810(4) 0.0585(11) Uani 1 1 d .
C4 C 0.3672(4) 0.4823(4) 0.0558(4) 0.0604(11) Uani 1 1 d .
C5 C 0.1456(4) 0.5513(4) 0.0995(4) 0.0695(12) Uani 1 1 d .
H5A H 0.1533 0.5769 0.0182 0.083 Uiso 1 1 calc R
H5B H 0.1687 0.6193 0.1247 0.083 Uiso 1 1 calc R
C6 C 0.0062(4) 0.5069(4) 0.1694(4) 0.0765(13) Uani 1 1 d .
H6A H -0.0157 0.4385 0.1440 0.092 Uiso 1 1 calc R
H6B H -0.0003 0.4807 0.2504 0.092 Uiso 1 1 calc R
C7 C -0.0911(4) 0.6017(4) 0.1573(4) 0.0770(13) Uani 1 1 d .
H7A H -0.0686 0.6696 0.1830 0.092 Uiso 1 1 calc R
H7B H -0.0827 0.6285 0.0760 0.092 Uiso 1 1 calc R
C8 C 0.3125(5) 0.1106(4) 0.1180(4) 0.0816(14) Uani 1 1 d .
H8 H 0.3756 0.1247 0.0388 0.098 Uiso 1 1 calc R
C9 C -0.2320(5) 0.5624(5) 0.2240(5) 0.0972(17) Uani 1 1 d .
H9A H -0.2559 0.4988 0.1935 0.117 Uiso 1 1 calc R
H9B H -0.2379 0.5286 0.3039 0.117 Uiso 1 1 calc R
C10 C 0.2166(5) 0.2545(4) 0.3486(4) 0.0910(15) Uani 1 1 d .
H10 H 0.1480 0.2869 0.3142 0.109 Uiso 1 1 calc R
C11 C 0.5513(6) 0.1602(4) 0.2475(6) 0.106(2) Uani 1 1 d .
H11 H 0.6182 0.1624 0.1715 0.127 Uiso 1 1 calc R
C12 C 0.6104(5) 0.2497(4) 0.2942(5) 0.1027(19) Uani 1 1 d .
H12A H 0.5499 0.2563 0.3694 0.123 Uiso 1 1 calc R
H12B H 0.6218 0.3280 0.2421 0.123 Uiso 1 1 calc R
C13 C 0.5514(8) 0.0438(6) 0.3045(8) 0.175(4) Uani 1 1 d .
H13A H 0.5229 -0.0081 0.2644 0.209 Uiso 1 1 calc R
H13B H 0.4876 0.0323 0.3821 0.209 Uiso 1 1 calc R
C14 C 0.1784(5) 0.1432(5) 0.1068(5) 0.1078(19) Uani 1 1 d .
H14A H 0.1824 0.2259 0.0652 0.129 Uiso 1 1 calc R
H14B H 0.1132 0.1357 0.1834 0.129 Uiso 1 1 calc R
C15 C 0.3142(6) -0.0168(5) 0.1675(6) 0.135(3) Uani 1 1 d .
H15A H 0.2557 -0.0341 0.2473 0.162 Uiso 1 1 calc R
H15B H 0.4040 -0.0367 0.1676 0.162 Uiso 1 1 calc R
C16 C 0.6919(7) 0.0071(5) 0.3127(7) 0.145(3) Uani 1 1 d .
H16A H 0.6841 -0.0716 0.3636 0.174 Uiso 1 1 calc R
H16B H 0.7512 0.0021 0.2365 0.174 Uiso 1 1 calc R
C17 C 0.0308(6) 0.1716(7) 0.5278(6) 0.141(3) Uani 1 1 d .
H17A H -0.0424 0.1948 0.4979 0.169 Uiso 1 1 calc R
H17B H 0.0035 0.0980 0.5867 0.169 Uiso 1 1 calc R
C18 C 0.2406(6) 0.3501(5) 0.4008(5) 0.116(2) Uani 1 1 d .
H18A H 0.2634 0.4242 0.3420 0.140 Uiso 1 1 calc R
H18B H 0.3161 0.3306 0.4285 0.140 Uiso 1 1 calc R
C19 C 0.2703(7) -0.0949(5) 0.1022(7) 0.140(3) Uani 1 1 d .
H19A H 0.3349 -0.0856 0.0251 0.168 Uiso 1 1 calc R
H19B H 0.2671 -0.1782 0.1421 0.168 Uiso 1 1 calc R
C20 C -0.3303(5) 0.6539(6) 0.2233(6) 0.130(2) Uani 1 1 d .
H20A H -0.3276 0.6853 0.1438 0.156 Uiso 1 1 calc R
H20B H -0.3047 0.7192 0.2507 0.156 Uiso 1 1 calc R
C21 C 0.7473(8) 0.2075(6) 0.3052(8) 0.181(4) Uani 1 1 d D
H21A H 0.8122 0.2210 0.2280 0.217 Uiso 1 1 calc R
H21B H 0.7753 0.2575 0.3473 0.217 Uiso 1 1 calc R
C22 C 0.1526(8) 0.1495(6) 0.4297(6) 0.155(3) Uani 1 1 d .
H22A H 0.2169 0.1072 0.4631 0.186 Uiso 1 1 calc R
H22B H 0.1253 0.0978 0.3888 0.186 Uiso 1 1 calc R
C23 C 0.1343(8) 0.0625(6) 0.0426(7) 0.166(3) Uani 1 1 d .
H23A H 0.0439 0.0807 0.0433 0.199 Uiso 1 1 calc R
H23B H 0.1919 0.0795 -0.0376 0.199 Uiso 1 1 calc R
C24 C 0.7510(7) 0.0941(7) 0.3576(7) 0.154(3) Uani 1 1 d D
H24A H 0.7035 0.0846 0.4398 0.184 Uiso 1 1 calc R
H24B H 0.8433 0.0749 0.3488 0.184 Uiso 1 1 calc R
C25 C 0.1387(7) -0.0628(6) 0.0929(6) 0.137(3) Uani 1 1 d .
H25A H 0.1163 -0.1098 0.0456 0.164 Uiso 1 1 calc R
H25B H 0.0724 -0.0822 0.1695 0.164 Uiso 1 1 calc R
C26 C 0.0593(8) 0.2663(8) 0.5805(6) 0.153(3) Uani 1 1 d .
H26A H -0.0239 0.2872 0.6327 0.183 Uiso 1 1 calc R
H26B H 0.1165 0.2349 0.6263 0.183 Uiso 1 1 calc R
C27 C -0.4717(7) 0.6134(8) 0.2955(9) 0.201(4) Uani 1 1 d .
H27A H -0.5037 0.5622 0.2568 0.242 Uiso 1 1 calc R
H27B H -0.4702 0.5644 0.3691 0.242 Uiso 1 1 calc R
C28 C -0.5604(11) 0.6975(9) 0.3176(13) 0.294(8) Uani 1 1 d .
H28A H -0.5194 0.7563 0.3423 0.352 Uiso 1 1 calc R
H28B H -0.5714 0.7372 0.2442 0.352 Uiso 1 1 calc R
C29 C 0.1201(9) 0.3687(7) 0.5009(7) 0.163(3) Uani 1 1 d .
H29A H 0.1478 0.4205 0.5414 0.196 Uiso 1 1 calc R
H29B H 0.0543 0.4104 0.4692 0.196 Uiso 1 1 calc R
C32 C -0.6809(12) 0.6721(10) 0.3928(12) 0.314(8) Uani 1 1 d .
H32A H -0.7304 0.7440 0.3946 0.471 Uiso 0.50 1 calc PR
H32B H -0.6746 0.6387 0.4683 0.471 Uiso 0.50 1 calc PR
H32C H -0.7259 0.6152 0.3703 0.471 Uiso 0.50 1 calc PR
H32D H -0.6902 0.5880 0.4276 0.471 Uiso 0.50 1 calc PR
H32E H -0.7460 0.6932 0.3538 0.471 Uiso 0.50 1 calc PR
H32F H -0.6947 0.7167 0.4518 0.471 Uiso 0.50 1 calc PR

loop_
_atom_site_aniso_label
_atom_site_aniso_U_11
_atom_site_aniso_U_22
_atom_site_aniso_U_33
_atom_site_aniso_U_23
_atom_site_aniso_U_13
_atom_site_aniso_U_12
Sn1 0.0681(2) 0.05058(19) 0.0828(3) -0.00780(15) -0.03286(18) -0.00622(14)
C1 0.060(3) 0.047(2) 0.086(3) -0.014(2) -0.034(3) 0.011(2)
O2 0.0477(18) 0.0666(19) 0.105(2) 0.0053(17) -0.0189(17) 0.0086(15)
C3 0.047(3) 0.057(3) 0.075(3) -0.015(2) -0.026(2) 0.005(2)
C4 0.048(3) 0.057(3) 0.078(3) -0.013(2) -0.025(2) 0.005(2)
C5 0.050(3) 0.066(3) 0.089(3) -0.012(2) -0.022(2) 0.005(2)
C6 0.052(3) 0.080(3) 0.092(4) -0.012(3) -0.021(3) 0.006(2)
C7 0.063(3) 0.073(3) 0.092(4) -0.025(3) -0.018(3) 0.009(2)
C8 0.095(4) 0.047(3) 0.109(4) -0.007(2) -0.046(3) -0.015(2)
C9 0.059(3) 0.097(4) 0.127(5) -0.027(3) -0.018(3) 0.006(3)
C10 0.099(4) 0.069(3) 0.099(4) -0.019(3) -0.021(3) -0.010(3)
C11 0.127(4) 0.056(3) 0.169(6) -0.002(3) -0.109(4) -0.010(3)
C12 0.109(4) 0.066(3) 0.162(6) -0.012(3) -0.091(4) -0.003(3)
C13 0.222(8) 0.092(5) 0.297(10) -0.039(6) -0.205(8) 0.023(5)
C14 0.111(4) 0.105(4) 0.143(5) -0.034(4) -0.087(4) 0.012(3)
C15 0.158(6) 0.075(4) 0.228(8) -0.047(4) -0.130(6) 0.010(4)
C16 0.173(6) 0.100(5) 0.234(8) -0.056(5) -0.155(6) 0.055(4)
C17 0.128(5) 0.152(6) 0.110(5) -0.040(5) 0.019(4) -0.045(5)
C18 0.125(5) 0.090(4) 0.119(5) -0.043(4) -0.002(4) -0.033(4)
C19 0.168(6) 0.086(4) 0.222(8) -0.056(5) -0.123(6) 0.001(4)
C20 0.068(4) 0.118(5) 0.194(7) -0.049(5) -0.021(4) 0.015(4)
C21 0.193(8) 0.101(5) 0.329(12) -0.021(6) -0.211(8) 0.005(5)
C22 0.189(7) 0.118(5) 0.117(6) -0.038(5) 0.022(5) -0.063(5)
C23 0.206(8) 0.118(6) 0.258(9) -0.054(6) -0.179(8) 0.001(5)
C24 0.164(6) 0.127(6) 0.239(9) -0.050(6) -0.155(7) 0.025(5)
C25 0.167(6) 0.098(5) 0.176(7) -0.013(4) -0.102(6) -0.052(4)
C26 0.187(7) 0.142(7) 0.107(6) -0.060(6) 0.004(5) -0.013(6)
C27 0.068(5) 0.164(8) 0.333(13) -0.049(8) -0.020(6) 0.033(5)
C28 0.111(7) 0.167(10) 0.50(2) -0.060(11) 0.035(10) 0.019(7)
C29 0.206(9) 0.118(6) 0.145(7) -0.067(6) -0.002(6) -0.005(6)
C32 0.203(12) 0.191(11) 0.42(2) -0.069(11) 0.078(12) 0.016(9)

loop_
_atom_type_symbol
_atom_type_description
_atom_type_scat_dispersion_real
_atom_type_scat_dispersion_imag
_atom_type_scat_source
C C 0.0033 0.0016 'International Tables Vol C Tables 4.2.6.8 and 6.1.1.4'
H H 0.0000 0.0000 'International Tables Vol C Tables 4.2.6.8 and 6.1.1.4'
O O 0.0106 0.0060 'International Tables Vol C Tables 4.2.6.8 and 6.1.1.4'
Sn Sn -0.6537 1.4246 'International Tables Vol C Tables 4.2.6.8 and 6.1.1.4'

loop_
_geom_angle_atom_site_label_1
_geom_angle_atom_site_label_2
_geom_angle_atom_site_label_3
_geom_angle
_geom_angle_site_symmetry_1
_geom_angle_site_symmetry_3
C10 Sn1 C3 111.51(18) . .
C10 Sn1 C8 109.66(19) . .
C3 Sn1 C8 107.96(16) . .
C10 Sn1 C11 113.2(2) . .
C3 Sn1 C11 103.91(17) . .
C8 Sn1 C11 110.40(19) . .
C4 C1 C3 121.1(4) 2_665 .
C4 C1 H1 119.5 2_665 .
C3 C1 H1 119.5 . .
C4 O2 C5 117.4(3) . .
C4 C3 C1 116.6(4) . .
C4 C3 Sn1 123.7(3) . .
C1 C3 Sn1 119.6(3) . .
C3 C4 C1 122.3(4) . 2_665
C3 C4 O2 115.0(4) . .
C1 C4 O2 122.7(4) 2_665 .
O2 C5 C6 108.6(3) . .
O2 C5 H5A 110.0 . .
C6 C5 H5A 110.0 . .
O2 C5 H5B 110.0 . .
C6 C5 H5B 110.0 . .
H5A C5 H5B 108.4 . .
C7 C6 C5 111.3(4) . .
C7 C6 H6A 109.4 . .
C5 C6 H6A 109.4 . .
C7 C6 H6B 109.4 . .
C5 C6 H6B 109.4 . .
H6A C6 H6B 108.0 . .
C9 C7 C6 113.8(4) . .
C9 C7 H7A 108.8 . .
C6 C7 H7A 108.8 . .
C9 C7 H7B 108.8 . .
C6 C7 H7B 108.8 . .
H7A C7 H7B 107.7 . .
C15 C8 C14 110.7(4) . .
C15 C8 Sn1 115.5(3) . .
C14 C8 Sn1 111.1(3) . .
C15 C8 H8 106.3 . .
C14 C8 H8 106.3 . .
Sn1 C8 H8 106.3 . .
C20 C9 C7 116.2(5) . .
C20 C9 H9A 108.2 . .
C7 C9 H9A 108.2 . .
C20 C9 H9B 108.2 . .
C7 C9 H9B 108.2 . .
H9A C9 H9B 107.4 . .
C22 C10 C18 114.3(5) . .
C22 C10 Sn1 116.1(4) . .
C18 C10 Sn1 114.7(4) . .
C22 C10 H10 103.0 . .
C18 C10 H10 103.0 . .
Sn1 C10 H10 103.0 . .
C13 C11 C12 114.0(5) . .
C13 C11 Sn1 120.1(4) . .
C12 C11 Sn1 111.5(3) . .
C13 C11 H11 102.8 . .
C12 C11 H11 102.8 . .
Sn1 C11 H11 102.8 . .
C11 C12 C21 109.9(4) . .
C11 C12 H12A 109.7 . .
C21 C12 H12A 109.7 . .
C11 C12 H12B 109.7 . .
C21 C12 H12B 109.7 . .
H12A C12 H12B 108.2 . .
C11 C13 C16 112.3(6) . .
C11 C13 H13A 109.1 . .
C16 C13 H13A 109.1 . .
C11 C13 H13B 109.1 . .
C16 C13 H13B 109.1 . .
H13A C13 H13B 107.9 . .
C8 C14 C23 111.1(5) . .
C8 C14 H14A 109.4 . .
C23 C14 H14A 109.4 . .
C8 C14 H14B 109.4 . .
C23 C14 H14B 109.4 . .
H14A C14 H14B 108.0 . .
C8 C15 C19 113.1(5) . .
C8 C15 H15A 109.0 . .
C19 C15 H15A 109.0 . .
C8 C15 H15B 109.0 . .
C19 C15 H15B 109.0 . .
H15A C15 H15B 107.8 . .
C24 C16 C13 112.1(5) . .
C24 C16 H16A 109.2 . .
C13 C16 H16A 109.2 . .
C24 C16 H16B 109.2 . .
C13 C16 H16B 109.2 . .
H16A C16 H16B 107.9 . .
C26 C17 C22 111.6(5) . .
C26 C17 H17A 109.3 . .
C22 C17 H17A 109.3 . .
C26 C17 H17B 109.3 . .
C22 C17 H17B 109.3 . .
H17A C17 H17B 108.0 . .
C10 C18 C29 112.5(5) . .
C10 C18 H18A 109.1 . .
C29 C18 H18A 109.1 . .
C10 C18 H18B 109.1 . .
C29 C18 H18B 109.1 . .
H18A C18 H18B 107.8 . .
C25 C19 C15 111.1(5) . .
C25 C19 H19A 109.4 . .
C15 C19 H19A 109.4 . .
C25 C19 H19B 109.4 . .
C15 C19 H19B 109.4 . .
H19A C19 H19B 108.0 . .
C9 C20 C27 115.4(6) . .
C9 C20 H20A 108.4 . .
C27 C20 H20A 108.4 . .
C9 C20 H20B 108.4 . .
C27 C20 H20B 108.4 . .
H20A C20 H20B 107.5 . .
C24 C21 C12 116.1(6) . .
C24 C21 H21A 108.3 . .
C12 C21 H21A 108.3 . .
C24 C21 H21B 108.3 . .
C12 C21 H21B 108.3 . .
H21A C21 H21B 107.4 . .
C10 C22 C17 114.6(6) . .
C10 C22 H22A 108.6 . .
C17 C22 H22A 108.6 . .
C10 C22 H22B 108.6 . .
C17 C22 H22B 108.6 . .
H22A C22 H22B 107.6 . .
C25 C23 C14 112.6(5) . .
C25 C23 H23A 109.1 . .
C14 C23 H23A 109.1 . .
C25 C23 H23B 109.1 . .
C14 C23 H23B 109.1 . .
H23A C23 H23B 107.8 . .
C21 C24 C16 114.3(6) . .
C21 C24 H24A 108.7 . .
C16 C24 H24A 108.7 . .
C21 C24 H24B 108.7 . .
C16 C24 H24B 108.7 . .
H24A C24 H24B 107.6 . .
C23 C25 C19 112.0(5) . .
C23 C25 H25A 109.2 . .
C19 C25 H25A 109.2 . .
C23 C25 H25B 109.2 . .
C19 C25 H25B 109.2 . .
H25A C25 H25B 107.9 . .
C29 C26 C17 113.8(6) . .
C29 C26 H26A 108.8 . .
C17 C26 H26A 108.8 . .
C29 C26 H26B 108.8 . .
C17 C26 H26B 108.8 . .
H26A C26 H26B 107.7 . .
C28 C27 C20 117.6(8) . .
C28 C27 H27A 107.9 . .
C20 C27 H27A 107.9 . .
C28 C27 H27B 107.9 . .
C20 C27 H27B 107.9 . .
H27A C27 H27B 107.2 . .
C32 C28 C27 122.0(11) . .
C32 C28 H28A 106.8 . .
C27 C28 H28A 106.8 . .
C32 C28 H28B 106.8 . .
C27 C28 H28B 106.8 . .
H28A C28 H28B 106.7 . .
C26 C29 C18 115.9(6) . .
C26 C29 H29A 108.3 . .
C18 C29 H29A 108.3 . .
C26 C29 H29B 108.3 . .
C18 C29 H29B 108.3 . .
H29A C29 H29B 107.4 . .
C28 C32 H32A 109.5 . .
C28 C32 H32B 109.5 . .
H32A C32 H32B 109.5 . .
C28 C32 H32C 109.5 . .
H32A C32 H32C 109.5 . .
H32B C32 H32C 109.5 . .
C28 C32 H32D 109.5 . .
H32A C32 H32D 141.1 . .
H32B C32 H32D 56.3 . .
H32C C32 H32D 56.3 . .
C28 C32 H32E 109.5 . .
H32A C32 H32E 56.3 . .
H32B C32 H32E 141.1 . .
H32C C32 H32E 56.3 . .
H32D C32 H32E 109.5 . .
C28 C32 H32F 109.5 . .
H32A C32 H32F 56.3 . .
H32B C32 H32F 56.3 . .
H32C C32 H32F 141.1 . .
H32D C32 H32F 109.5 . .
H32E C32 H32F 109.5 . .

loop_
_geom_bond_atom_site_label_1
_geom_bond_atom_site_label_2
_geom_bond_distance
_geom_bond_site_symmetry_2
Sn1 C10 2.142(5) .
Sn1 C3 2.148(4) .
Sn1 C8 2.172(4) .
Sn1 C11 2.180(5) .
C1 C4 1.387(5) 2_665
C1 C3 1.397(5) .
C1 H1 0.9400 .
O2 C4 1.400(4) .
O2 C5 1.412(4) .
C3 C4 1.381(5) .
C4 C1 1.387(5) 2_665
C5 C6 1.507(5) .
C5 H5A 0.9800 .
C5 H5B 0.9800 .
C6 C7 1.502(6) .
C6 H6A 0.9800 .
C6 H6B 0.9800 .
C7 C9 1.499(6) .
C7 H7A 0.9800 .
C7 H7B 0.9800 .
C8 C15 1.470(6) .
C8 C14 1.512(6) .
C8 H8 0.9900 .
C9 C20 1.465(7) .
C9 H9A 0.9800 .
C9 H9B 0.9800 .
C10 C22 1.432(7) .
C10 C18 1.478(6) .
C10 H10 0.9900 .
C11 C13 1.380(7) .
C11 C12 1.545(6) .
C11 H11 0.9900 .
C12 C21 1.565(7) .
C12 H12A 0.9800 .
C12 H12B 0.9800 .
C13 C16 1.576(8) .
C13 H13A 0.9800 .
C13 H13B 0.9800 .
C14 C23 1.541(7) .
C14 H14A 0.9800 .
C14 H14B 0.9800 .
C15 C19 1.528(7) .
C15 H15A 0.9800 .
C15 H15B 0.9800 .
C16 C24 1.508(8) .
C16 H16A 0.9800 .
C16 H16B 0.9800 .
C17 C26 1.491(8) .
C17 C22 1.540(8) .
C17 H17A 0.9800 .
C17 H17B 0.9800 .
C18 C29 1.534(8) .
C18 H18A 0.9800 .
C18 H18B 0.9800 .
C19 C25 1.477(8) .
C19 H19A 0.9800 .
C19 H19B 0.9800 .
C20 C27 1.520(8) .
C20 H20A 0.9800 .
C20 H20B 0.9800 .
C21 C24 1.337(7) .
C21 H21A 0.9800 .
C21 H21B 0.9800 .
C22 H22A 0.9800 .
C22 H22B 0.9800 .
C23 C25 1.454(8) .
C23 H23A 0.9800 .
C23 H23B 0.9800 .
C24 H24A 0.9800 .
C24 H24B 0.9800 .
C25 H25A 0.9800 .
C25 H25B 0.9800 .
C26 C29 1.394(9) .
C26 H26A 0.9800 .
C26 H26B 0.9800 .
C27 C28 1.345(10) .
C27 H27A 0.9800 .
C27 H27B 0.9800 .
C28 C32 1.327(11) .
C28 H28A 0.9800 .
C28 H28B 0.9800 .
C29 H29A 0.9800 .
C29 H29B 0.9800 .
C32 H32A 0.9700 .
C32 H32B 0.9700 .
C32 H32C 0.9700 .
C32 H32D 0.9700 .
C32 H32E 0.9700 .
C32 H32F 0.9700 .

loop_
_geom_torsion_atom_site_label_1
_geom_torsion_atom_site_label_2
_geom_torsion_atom_site_label_3
_geom_torsion_atom_site_label_4
_geom_torsion
_geom_torsion_site_symmetry_1
_geom_torsion_site_symmetry_4
C4 C1 C3 C4 1.9(7) 2_665 .
C4 C1 C3 Sn1 -178.4(3) 2_665 .
C10 Sn1 C3 C4 -37.2(4) . .
C8 Sn1 C3 C4 83.3(4) . .
C11 Sn1 C3 C4 -159.4(4) . .
C10 Sn1 C3 C1 143.1(3) . .
C8 Sn1 C3 C1 -96.4(3) . .
C11 Sn1 C3 C1 20.9(4) . .
C1 C3 C4 C1 -1.9(7) . 2_665
Sn1 C3 C4 C1 178.4(3) . 2_665
C1 C3 C4 O2 178.3(3) . .
Sn1 C3 C4 O2 -1.4(5) . .
C5 O2 C4 C3 174.7(4) . .
C5 O2 C4 C1 -5.0(6) . 2_665
C4 O2 C5 C6 179.8(4) . .
O2 C5 C6 C7 179.9(4) . .
C5 C6 C7 C9 179.4(4) . .
C10 Sn1 C8 C15 -83.2(5) . .
C3 Sn1 C8 C15 155.1(4) . .
C11 Sn1 C8 C15 42.2(5) . .
C10 Sn1 C8 C14 43.9(4) . .
C3 Sn1 C8 C14 -77.7(4) . .
C11 Sn1 C8 C14 169.3(4) . .
C6 C7 C9 C20 175.0(5) . .
C3 Sn1 C10 C22 173.6(5) . .
C8 Sn1 C10 C22 54.1(5) . .
C11 Sn1 C10 C22 -69.6(5) . .
C3 Sn1 C10 C18 -49.4(5) . .
C8 Sn1 C10 C18 -168.9(4) . .
C11 Sn1 C10 C18 67.3(5) . .
C10 Sn1 C11 C13 73.3(7) . .
C3 Sn1 C11 C13 -165.6(6) . .
C8 Sn1 C11 C13 -50.0(7) . .
C10 Sn1 C11 C12 -64.0(4) . .
C3 Sn1 C11 C12 57.2(4) . .
C8 Sn1 C11 C12 172.7(4) . .
C13 C11 C12 C21 49.4(8) . .
Sn1 C11 C12 C21 -170.5(5) . .
C12 C11 C13 C16 -51.9(9) . .
Sn1 C11 C13 C16 171.8(5) . .
C15 C8 C14 C23 -52.2(7) . .
Sn1 C8 C14 C23 178.1(4) . .
C14 C8 C15 C19 53.9(8) . .
Sn1 C8 C15 C19 -178.8(4) . .
C11 C13 C16 C24 50.3(10) . .
C22 C10 C18 C29 -44.8(8) . .
Sn1 C10 C18 C29 177.5(5) . .
C8 C15 C19 C25 -55.0(8) . .
C7 C9 C20 C27 -177.5(6) . .
C11 C12 C21 C24 -48.2(10) . .
C18 C10 C22 C17 47.4(9) . .
Sn1 C10 C22 C17 -175.5(5) . .
C26 C17 C22 C10 -48.2(9) . .
C8 C14 C23 C25 53.3(9) . .
C12 C21 C24 C16 49.7(11) . .
C13 C16 C24 C21 -49.0(11) . .
C14 C23 C25 C19 -54.7(9) . .
C15 C19 C25 C23 54.5(9) . .
C22 C17 C26 C29 48.7(10) . .
C9 C20 C27 C28 166.2(10) . .
C20 C27 C28 C32 -170.1(14) . .
C17 C26 C29 C18 -49.2(11) . .
C10 C18 C29 C26 46.5(10) . .
